data_2216169
loop_
_publ_author_name
'Yun Chen'
'Yu-Ling Wang'
'Shao-Ming Ying'
'Shuang-Lian Cai'

_publ_section_title Poly[di-\m~2~-chlorido-\m~4~-hexamethylenetetramine-bis[chlorido(methanol-\k<i>O</i>)cadmium(II)]]
_journal_coeditor_code XU2326
_journal_issue 11
_journal_name_full 'Acta Crystallographica Section E'
_journal_page_first m2751
_journal_page_last m2751
_journal_paper_doi 10.1107/S1600536807046715
_journal_volume 63
_journal_year 2007
_chemical_formula_iupac '[Cd2 Cl4 (C6 H12 N4) (C H4 O)2]'
_chemical_formula_moiety 'C8 H20 Cd2 Cl4 N4 O2'
_chemical_formula_sum 'C8 H20 Cd2 Cl4 N4 O2'
_chemical_formula_weight 568.86
_chemical_name_systematic
;
Poly[di-\m~2~-chlorido-\m~4~-hexamethylenetetramine-\
bis[chlorido(methanol-\kO)cadmium(II)]]
;
_space_group_IT_number 88
_symmetry_cell_setting tetragonal
_symmetry_space_group_name_Hall '-I 4ad'
_symmetry_space_group_name_H-M 'I 41/a :2'
_atom_sites_solution_hydrogens geom
_atom_sites_solution_primary direct
_atom_sites_solution_secondary difmap
_audit_creation_method SHELXL-97
_cell_angle_alpha 90.00
_cell_angle_beta 90.00
_cell_angle_gamma 90.00
_cell_formula_units_Z 8
_cell_length_a 12.7307(7)
_cell_length_b 12.7307(7)
_cell_length_c 19.5433(18)
_cell_measurement_reflns_used 3283
_cell_measurement_temperature 130
_cell_measurement_theta_max 27.5
_cell_measurement_theta_min 3.07
_cell_volume 3167.4(4)
_computing_cell_refinement 'CrystalClear (Rigaku, 2000)'
_computing_data_collection 'CrystalClear (Rigaku, 2000)'
_computing_data_reduction 'CrystalClear (Rigaku, 2000)'
_computing_molecular_graphics 'SHELXTL (Sheldrick, 1997b)'
_computing_publication_material 'SHELXTL (Sheldrick, 1997b)'
_computing_structure_refinement 'SHELXL97 (Sheldrick, 1997a)'
_computing_structure_solution 'SHELXS97 (Sheldrick, 1997a)'
_diffrn_ambient_temperature 130
_diffrn_measured_fraction_theta_full 0.999
_diffrn_measured_fraction_theta_max 0.999
_diffrn_measurement_device_type 'Rigaku Mercury70 (2x2 bin mode)'
_diffrn_measurement_method \w
_diffrn_radiation_monochromator graphite
_diffrn_radiation_source 'fine-focus sealed tube'
_diffrn_radiation_type MoK\a
_diffrn_radiation_wavelength 0.71073
_diffrn_reflns_av_R_equivalents 0.0431
_diffrn_reflns_av_sigmaI/netI 0.0471
_diffrn_reflns_limit_h_max 15
_diffrn_reflns_limit_h_min -15
_diffrn_reflns_limit_k_max 16
_diffrn_reflns_limit_k_min -6
_diffrn_reflns_limit_l_max 25
_diffrn_reflns_limit_l_min -22
_diffrn_reflns_number 5447
_diffrn_reflns_theta_full 27.47
_diffrn_reflns_theta_max 27.47
_diffrn_reflns_theta_min 3.08
_diffrn_standards_interval_count 0
_diffrn_standards_interval_time 0
_diffrn_standards_number 0
_exptl_absorpt_coefficient_mu 3.364
_exptl_absorpt_correction_T_max 0.722
_exptl_absorpt_correction_T_min 0.712
_exptl_absorpt_correction_type multi-scan
_exptl_absorpt_process_details '(CrystalClear; Rigaku, 2000)'
_exptl_crystal_colour Orange
_exptl_crystal_density_diffrn 2.386
_exptl_crystal_density_method 'not measured'
_exptl_crystal_description Block
_exptl_crystal_F_000 2192
_exptl_crystal_size_max 0.11
_exptl_crystal_size_mid 0.10
_exptl_crystal_size_min 0.10
_refine_diff_density_max 1.255
_refine_diff_density_min -0.675
_refine_ls_extinction_method none
_refine_ls_goodness_of_fit_ref 1.099
_refine_ls_hydrogen_treatment mixed
_refine_ls_matrix_type full
_refine_ls_number_parameters 101
_refine_ls_number_reflns 1816
_refine_ls_number_restraints 1
_refine_ls_restrained_S_all 1.098
_refine_ls_R_factor_all 0.0661
_refine_ls_R_factor_gt 0.0518
_refine_ls_shift/su_max 0.000
_refine_ls_shift/su_mean 0.000
_refine_ls_structure_factor_coef Fsqd
_refine_ls_weighting_details 'calc w=1/[\s^2^(Fo^2^)+(0.0238P)^2^+61.3128P] where P=(Fo^2^+2Fc^2^)/3'
_refine_ls_weighting_scheme calc
_refine_ls_wR_factor_gt 0.0902
_refine_ls_wR_factor_ref 0.0969
_reflns_number_gt 1552
_reflns_number_total 1816
_reflns_threshold_expression I>2\s(I)
_cod_data_source_file xu2326.cif
_cod_data_source_block I
_cod_depositor_comments
;
The following automatic conversions were performed:
'_symmetry_cell_setting' value 'Tetragonal' changed to 'tetragonal'
according to '/home/saulius/struct/CIF-dictionaries/cif_core.dic'
dictionary named 'cif_core.dic' version 2.4.1 from 2010-06-29.

Automatic conversion script
Id: cif_fix_enum 1527 2010-12-29 10:47:43Z saulius 

The following automatic conversions were performed:

'_symmetry_cell_setting' value 'Tetragonal' changed to 'tetragonal'
according to /home/saulius/struct/CIF-dictionaries/cif_core.dic
dictionary named 'cif_core.dic' version 2.4.1 from 2010-06-29.

Automatic conversion script
Id: cif_fix_values 1715 2011-07-08 13:25:40Z adriana 
;
_cod_original_sg_symbol_H-M 'I 41/a'
_cod_database_code 2216169
_cod_database_fobs_code 2216169

loop_
_symmetry_equiv_pos_as_xyz
'x, y, z'
'-x+1/2, -y, z+1/2'
'-y+3/4, x+1/4, z+1/4'
'y+3/4, -x+3/4, z+3/4'
'x+1/2, y+1/2, z+1/2'
'-x+1, -y+1/2, z+1'
'-y+5/4, x+3/4, z+3/4'
'y+5/4, -x+5/4, z+5/4'
'-x, -y, -z'
'x-1/2, y, -z-1/2'
'y-3/4, -x-1/4, -z-1/4'
'-y-3/4, x-3/4, -z-3/4'
'-x+1/2, -y+1/2, -z+1/2'
'x, y+1/2, -z'
'y-1/4, -x+1/4, -z+1/4'
'-y-1/4, x-1/4, -z-1/4'

loop_
_atom_site_type_symbol
_atom_site_label
_atom_site_fract_x
_atom_site_fract_y
_atom_site_fract_z
_atom_site_U_iso_or_equiv
_atom_site_adp_type
_atom_site_calc_flag
_atom_site_refinement_flags
_atom_site_occupancy
Cd Cd1 0.24683(4) 0.25555(4) 0.05984(2) 0.01140(14) Uani d . 1
O O1 0.3287(4) 0.1206(4) 0.0017(3) 0.0194(10) Uani d D 1
H H6 0.329(7) 0.0504(11) 0.006(4) 0.029 Uiso d D 1
Cl Cl1 0.15990(12) 0.09779(12) 0.12298(8) 0.0147(3) Uani d . 1
Cl Cl2 0.34179(13) 0.38436(13) -0.01275(9) 0.0183(3) Uani d . 1
N N1 0.4031(4) 0.2487(4) 0.1398(3) 0.0104(11) Uani d . 1
N N2 0.4993(4) 0.3459(4) 0.2283(3) 0.0098(10) Uani d . 1
C C1 0.3784(6) 0.1214(6) -0.0629(4) 0.0255(17) Uani d . 1
H H1A 0.4051 0.0525 -0.0729 0.038 Uiso calc R 1
H H1B 0.4353 0.1708 -0.0624 0.038 Uiso calc R 1
H H1C 0.3285 0.1413 -0.0974 0.038 Uiso calc R 1
C C2 0.5000 0.2500 0.0967(5) 0.0111(17) Uani d S 1
H H2 0.5008 0.1884 0.0678 0.013 Uiso calc PR 0.50
C C3 0.5000 0.2500 0.2704(5) 0.0109(17) Uani d S 1
H H3 0.4384 0.2495 0.2993 0.013 Uiso calc PR 0.50
C C4 0.4035(5) 0.3443(5) 0.1837(3) 0.0114(12) Uani d . 1
H H4A 0.3410 0.3451 0.2121 0.014 Uiso calc R 1
H H4B 0.4025 0.4066 0.1551 0.014 Uiso calc R 1
C C5 0.4069(5) 0.1547(5) 0.1839(3) 0.0126(12) Uani d . 1
H H5A 0.4073 0.0924 0.1554 0.015 Uiso calc R 1
H H5B 0.3444 0.1525 0.2121 0.015 Uiso calc R 1

loop_
_atom_site_aniso_label
_atom_site_aniso_U_11
_atom_site_aniso_U_22
_atom_site_aniso_U_33
_atom_site_aniso_U_12
_atom_site_aniso_U_13
_atom_site_aniso_U_23
Cd1 0.0110(2) 0.0118(2) 0.0114(2) -0.00013(17) 0.00009(17) 0.00014(17)
O1 0.025(3) 0.014(2) 0.019(3) -0.001(2) 0.004(2) -0.001(2)
Cl1 0.0126(7) 0.0143(7) 0.0173(8) -0.0015(6) 0.0020(6) 0.0028(6)
Cl2 0.0172(8) 0.0166(8) 0.0210(8) -0.0009(6) -0.0007(7) 0.0061(6)
N1 0.011(3) 0.008(2) 0.012(3) 0.0010(19) 0.003(2) -0.001(2)
N2 0.010(3) 0.008(2) 0.011(3) -0.0018(19) -0.001(2) -0.003(2)
C1 0.031(4) 0.029(4) 0.017(4) 0.004(3) 0.007(3) -0.003(3)
C2 0.009(4) 0.012(4) 0.012(4) -0.004(3) 0.000 0.000
C3 0.016(4) 0.004(4) 0.013(4) 0.001(3) 0.000 0.000
C4 0.011(3) 0.010(3) 0.014(3) 0.000(2) 0.000(2) -0.002(2)
C5 0.012(3) 0.013(3) 0.013(3) -0.003(2) 0.000(3) 0.000(3)

loop_
_atom_type_symbol
_atom_type_description
_atom_type_scat_dispersion_real
_atom_type_scat_dispersion_imag
_atom_type_scat_source
C C 0.0033 0.0016 'International Tables Vol C Tables 4.2.6.8 and 6.1.1.4'
H H 0.0000 0.0000 'International Tables Vol C Tables 4.2.6.8 and 6.1.1.4'
N N 0.0061 0.0033 'International Tables Vol C Tables 4.2.6.8 and 6.1.1.4'
O O 0.0106 0.0060 'International Tables Vol C Tables 4.2.6.8 and 6.1.1.4'
Cl Cl 0.1484 0.1585 'International Tables Vol C Tables 4.2.6.8 and 6.1.1.4'
Cd Cd -0.8075 1.2024 'International Tables Vol C Tables 4.2.6.8 and 6.1.1.4'

loop_
_geom_angle_atom_site_label_1
_geom_angle_atom_site_label_2
_geom_angle_atom_site_label_3
_geom_angle_site_symmetry_1
_geom_angle_site_symmetry_3
_geom_angle
_geom_angle_publ_flag
O1 Cd1 Cl2 . . 89.46(13) yes
O1 Cd1 N2 . 4_454 90.87(18) yes
Cl2 Cd1 N2 . 4_454 91.50(13) yes
O1 Cd1 N1 . . 85.60(17) yes
Cl2 Cd1 N1 . . 89.58(12) yes
N2 Cd1 N1 4_454 . 176.29(17) yes
O1 Cd1 Cl1 . . 81.44(13) yes
Cl2 Cd1 Cl1 . . 170.82(6) yes
N2 Cd1 Cl1 4_454 . 87.50(12) yes
N1 Cd1 Cl1 . . 90.87(12) yes
O1 Cd1 Cl1 . 12_666 179.70(14) yes
Cl2 Cd1 Cl1 . 12_666 90.84(5) yes
N2 Cd1 Cl1 4_454 12_666 89.13(12) yes
N1 Cd1 Cl1 . 12_666 94.41(12) yes
Cl1 Cd1 Cl1 . 12_666 98.26(6) yes
C1 O1 Cd1 . . 129.6(4) ?
C1 O1 H6 . . 95(6) ?
Cd1 O1 H6 . . 134(6) ?
Cd1 Cl1 Cd1 . 15 154.11(7) yes
C5 N1 C4 . . 109.0(5) ?
C5 N1 C2 . . 108.1(4) ?
C4 N1 C2 . . 108.2(4) ?
C5 N1 Cd1 . . 114.5(4) ?
C4 N1 Cd1 . . 109.3(3) ?
C2 N1 Cd1 . . 107.5(4) ?
C3 N2 C5 . 6_554 108.6(4) ?
C3 N2 C4 . . 108.6(4) ?
C5 N2 C4 6_554 . 108.4(5) ?
C3 N2 Cd1 . 3 106.3(4) ?
C5 N2 Cd1 6_554 3 113.5(3) ?
C4 N2 Cd1 . 3 111.2(4) ?
O1 C1 H1A . . 109.5 ?
O1 C1 H1B . . 109.5 ?
H1A C1 H1B . . 109.5 ?
O1 C1 H1C . . 109.5 ?
H1A C1 H1C . . 109.5 ?
H1B C1 H1C . . 109.5 ?
N1 C2 N1 6_554 . 111.4(7) ?
N1 C2 H2 6_554 . 109.2 ?
N1 C2 H2 . . 109.2 ?
N2 C3 N2 . 6_554 112.0(7) ?
N2 C3 H3 . . 109.1 ?
N2 C3 H3 6_554 . 109.1 ?
N1 C4 N2 . . 110.4(5) ?
N1 C4 H4A . . 109.6 ?
N2 C4 H4A . . 109.6 ?
N1 C4 H4B . . 109.6 ?
N2 C4 H4B . . 109.6 ?
H4A C4 H4B . . 108.1 ?
N1 C5 N2 . 6_554 112.0(5) ?
N1 C5 H5A . . 109.2 ?
N2 C5 H5A 6_554 . 109.2 ?
N1 C5 H5B . . 109.2 ?
N2 C5 H5B 6_554 . 109.2 ?
H5A C5 H5B . . 107.9 ?

loop_
_geom_bond_atom_site_label_1
_geom_bond_atom_site_label_2
_geom_bond_site_symmetry_2
_geom_bond_distance
_geom_bond_publ_flag
Cd1 Cl1 . 2.6041(16) yes
Cd1 Cl1 12_666 2.6526(16) yes
Cd1 Cl2 . 2.4825(17) yes
Cd1 O1 . 2.308(5) yes
Cd1 N1 . 2.531(5) yes
Cd1 N2 4_454 2.498(5) yes
O1 C1 . 1.413(8) ?
O1 H6 . 0.897(10) ?
N1 C5 . 1.475(8) ?
N1 C4 . 1.490(8) ?
N1 C2 . 1.493(7) ?
N2 C3 . 1.473(7) ?
N2 C5 6_554 1.476(8) ?
N2 C4 . 1.498(8) ?
N2 Cd1 3 2.498(5) ?
C1 H1A . 0.9600 ?
C1 H1B . 0.9600 ?
C1 H1C . 0.9600 ?
C2 N1 6_554 1.493(7) ?
C2 H2 . 0.9700 ?
C3 N2 6_554 1.473(7) ?
C3 H3 . 0.9700 ?
C4 H4A . 0.9700 ?
C4 H4B . 0.9700 ?
C5 N2 6_554 1.476(8) ?
C5 H5A . 0.9700 ?
C5 H5B . 0.9700 ?

loop_
_geom_hbond_atom_site_label_D
_geom_hbond_atom_site_label_H
_geom_hbond_atom_site_label_A
_geom_hbond_site_symmetry_A
_geom_hbond_distance_DH
_geom_hbond_distance_HA
_geom_hbond_distance_DA
_geom_hbond_angle_DHA
_geom_hbond_publ_flag
O1 H6 Cl2 14_545 0.897(10) 2.124(13) 3.020(5) 176(8) yes

loop_
_geom_torsion_atom_site_label_1
_geom_torsion_atom_site_label_2
_geom_torsion_atom_site_label_3
_geom_torsion_atom_site_label_4
_geom_torsion_site_symmetry_1
_geom_torsion_site_symmetry_4
_geom_torsion
Cl2 Cd1 O1 C1 . . -19.3(6)
N2 Cd1 O1 C1 4_454 . 72.2(6)
N1 Cd1 O1 C1 . . -108.9(6)
Cl1 Cd1 O1 C1 . . 159.5(6)
O1 Cd1 Cl1 Cd1 . 15 -150.0(2)
N2 Cd1 Cl1 Cd1 4_454 15 -58.79(19)
N1 Cd1 Cl1 Cd1 . 15 124.54(19)
Cl1 Cd1 Cl1 Cd1 12_666 15 29.97(13)
O1 Cd1 N1 C5 . . -70.7(4)
Cl2 Cd1 N1 C5 . . -160.2(4)
Cl1 Cd1 N1 C5 . . 10.6(4)
Cl1 Cd1 N1 C5 12_666 . 109.0(4)
O1 Cd1 N1 C4 . . 166.7(4)
Cl2 Cd1 N1 C4 . . 77.2(4)
Cl1 Cd1 N1 C4 . . -112.0(4)
Cl1 Cd1 N1 C4 12_666 . -13.6(4)
O1 Cd1 N1 C2 . . 49.4(3)
Cl2 Cd1 N1 C2 . . -40.1(2)
Cl1 Cd1 N1 C2 . . 130.7(2)
Cl1 Cd1 N1 C2 12_666 . -130.9(2)
C5 N1 C2 N1 . 6_554 -58.6(4)
C4 N1 C2 N1 . 6_554 59.3(4)
Cd1 N1 C2 N1 . 6_554 177.3(3)
C5 N2 C3 N2 6_554 6_554 -58.6(4)
C4 N2 C3 N2 . 6_554 59.2(4)
Cd1 N2 C3 N2 3 6_554 178.9(3)
C5 N1 C4 N2 . . 58.0(6)
C2 N1 C4 N2 . . -59.3(6)
Cd1 N1 C4 N2 . . -176.2(4)
C3 N2 C4 N1 . . -58.4(6)
C5 N2 C4 N1 6_554 . 59.5(6)
Cd1 N2 C4 N1 3 . -175.0(4)
C4 N1 C5 N2 . 6_554 -58.4(6)
C2 N1 C5 N2 . 6_554 59.1(6)
Cd1 N1 C5 N2 . 6_554 178.9(4)
